data_7220469
loop_
_publ_author_name
'Shang, Xianmei'
'Zhao, Bin'
'Xiang, Guangya'
'Guedes da Silva, M. F\'atima C.'
'Pombeiro, Armando J. L.'

_publ_section_title
;
 Dimeric diorganotin(IV) complexes with arylhydrazones of \b-diketones:
 synthesis, structures, cytotoxicity and apoptosis properties
;
_journal_name_full 'RSC Adv.'
_journal_paper_doi 10.1039/C5RA06658A
_journal_year 2015
_chemical_formula_moiety 'C30 H38 N6 O10 Sn2'
_chemical_formula_sum 'C30 H38 N6 O10 Sn2'
_chemical_formula_weight 880.04
_chemical_name_systematic
;
 ?
;
_space_group_crystal_system monoclinic
_space_group_IT_number 14
_space_group_name_Hall '-P 2ybc'
_space_group_name_H-M_alt 'P 1 21/c 1'
_symmetry_space_group_name_Hall '-P 2ybc'
_symmetry_space_group_name_H-M 'P 1 21/c 1'
_atom_sites_solution_hydrogens geom
_audit_creation_method SHELXL-2014
_audit_update_record
;
2015-04-06 deposited with the CCDC.
2015-05-13 downloaded from the CCDC.
;
_cell_angle_alpha 90
_cell_angle_beta 90.011(3)
_cell_angle_gamma 90
_cell_formula_units_Z 2
_cell_length_a 11.4930(16)
_cell_length_b 13.976(2)
_cell_length_c 11.1209(15)
_cell_measurement_reflns_used 7633
_cell_measurement_temperature 298(2)
_cell_measurement_theta_max 31.00
_cell_measurement_theta_min 2.29
_cell_volume 1786.3(4)
_computing_cell_refinement 'Bruker SAINT'
_computing_data_collection 'Bruker APEX2'
_computing_data_reduction 'Bruker SAINT'
_computing_structure_refinement 'SHELXL-2014 (Sheldrick, 2014)'
_computing_structure_solution 'SHELXS-2014 (Sheldrick, 1990)'
_diffrn_ambient_temperature 298(2)
_diffrn_measured_fraction_theta_full 1.000
_diffrn_measured_fraction_theta_max 0.998
_diffrn_measurement_device_type 'Bruker APEX-II CCD'
_diffrn_measurement_method '\f and \w scans'
_diffrn_radiation_source 'fine-focus sealed tube'
_diffrn_radiation_type MoK\a
_diffrn_radiation_wavelength 0.71073
_diffrn_reflns_av_R_equivalents 0.1039
_diffrn_reflns_av_unetI/netI 0.0594
_diffrn_reflns_laue_measured_fraction_full 1.000
_diffrn_reflns_laue_measured_fraction_max 0.998
_diffrn_reflns_limit_h_max 16
_diffrn_reflns_limit_h_min -16
_diffrn_reflns_limit_k_max 19
_diffrn_reflns_limit_k_min -19
_diffrn_reflns_limit_l_max 14
_diffrn_reflns_limit_l_min -15
_diffrn_reflns_number 18297
_diffrn_reflns_point_group_measured_fraction_full 1.000
_diffrn_reflns_point_group_measured_fraction_max 0.998
_diffrn_reflns_theta_full 25.242
_diffrn_reflns_theta_max 29.998
_diffrn_reflns_theta_min 1.772
_exptl_absorpt_coefficient_mu 1.459
_exptl_absorpt_correction_type none
_exptl_crystal_colour white
_exptl_crystal_density_diffrn 1.636
_exptl_crystal_description prism
_exptl_crystal_F_000 880
_exptl_crystal_size_max 0.150
_exptl_crystal_size_mid 0.120
_exptl_crystal_size_min 0.100
_refine_diff_density_max 0.680
_refine_diff_density_min -1.115
_refine_diff_density_rms 0.137
_refine_ls_extinction_method none
_refine_ls_goodness_of_fit_ref 1.025
_refine_ls_hydrogen_treatment constr
_refine_ls_matrix_type full
_refine_ls_number_parameters 242
_refine_ls_number_reflns 5192
_refine_ls_number_restraints 27
_refine_ls_restrained_S_all 1.027
_refine_ls_R_factor_all 0.0514
_refine_ls_R_factor_gt 0.0359
_refine_ls_shift/su_max 0.003
_refine_ls_shift/su_mean 0.000
_refine_ls_structure_factor_coef Fsqd
_refine_ls_weighting_details 'w=1/[\s^2^(Fo^2^)+(0.0461P)^2^] where P=(Fo^2^+2Fc^2^)/3'
_refine_ls_weighting_scheme calc
_refine_ls_wR_factor_gt 0.0815
_refine_ls_wR_factor_ref 0.0894
_reflns_Friedel_coverage 0.000
_reflns_number_gt 3932
_reflns_number_total 5192
_reflns_threshold_expression 'I > 2\s(I)'
_cod_data_source_file c5ra06658a1.cif
_cod_data_source_block 4
_cod_original_cell_volume 1786.4(4)
_cod_database_code 7220469
_shelx_space_group_comment
;
The symmetry employed for this shelxl refinement is uniquely defined
by the following loop, which should always be used as a source of
symmetry information in preference to the above space-group names.
They are only intended as comments.
;
_shelx_estimated_absorpt_t_min 0.811
_shelx_estimated_absorpt_t_max 0.868
_shelxl_version_number 2014-3

loop_
_space_group_symop_operation_xyz
'x, y, z'
'-x, y+1/2, -z+1/2'
'-x, -y, -z'
'x, -y-1/2, z-1/2'

loop_
_atom_site_label
_atom_site_type_symbol
_atom_site_fract_x
_atom_site_fract_y
_atom_site_fract_z
_atom_site_U_iso_or_equiv
_atom_site_adp_type
_atom_site_occupancy
_atom_site_site_symmetry_order
_atom_site_calc_flag
_atom_site_refinement_flags_posn
_atom_site_refinement_flags_adp
_atom_site_refinement_flags_occupancy
_atom_site_disorder_assembly
_atom_site_disorder_group
Sn1 Sn 0.11197(2) 0.06150(2) 0.89001(2) 0.04885(8) Uani 1 1 d D . . . .
C1 C 0.18775(19) 0.01150(17) 1.13764(19) 0.0440(5) Uani 1 1 d . . . . .
C2 C 0.2894(2) 0.05602(15) 1.0948(2) 0.0409(4) Uani 1 1 d . . . . .
C3 C 0.3864(2) 0.06487(16) 1.1698(2) 0.0484(5) Uani 1 1 d . . . . .
H3 H 0.4531 0.0952 1.1418 0.058 Uiso 1 1 calc R U . . .
C4 C 0.3837(2) 0.02865(19) 1.2856(2) 0.0499(5) Uani 1 1 d . . . . .
H4 H 0.4476 0.0349 1.3364 0.060 Uiso 1 1 calc R U . . .
C5 C 0.2841(2) -0.01686(18) 1.32366(19) 0.0477(5) Uani 1 1 d . . . . .
C6 C 0.1862(2) -0.0247(2) 1.2527(2) 0.0501(5) Uani 1 1 d . . . . .
H6 H 0.1196 -0.0542 1.2823 0.060 Uiso 1 1 calc R U . . .
C7 C 0.40310(19) 0.15493(16) 0.82565(19) 0.0444(5) Uani 1 1 d . . . . .
C8 C 0.3237(2) 0.14917(18) 0.7240(2) 0.0521(5) Uani 1 1 d . . . . .
C9 C 0.3622(3) 0.1654(2) 0.5974(2) 0.0637(7) Uani 1 1 d . . . . .
H9A H 0.3047 0.1404 0.5432 0.096 Uiso 1 1 calc R U . . .
H9B H 0.4349 0.1334 0.5840 0.096 Uiso 1 1 calc R U . . .
H9C H 0.3716 0.2328 0.5836 0.096 Uiso 1 1 calc R U . . .
C10 C 0.5228(2) 0.19580(17) 0.8126(2) 0.0516(5) Uani 1 1 d . . . . .
C11 C 0.6028(2) 0.1940(2) 0.9182(3) 0.0566(6) Uani 1 1 d . . . . .
H11A H 0.6799 0.2112 0.8929 0.085 Uiso 1 1 calc R U . . .
H11B H 0.6040 0.1308 0.9521 0.085 Uiso 1 1 calc R U . . .
H11C H 0.5761 0.2387 0.9776 0.085 Uiso 1 1 calc R U . . .
C12 C 0.1190(3) -0.0644(2) 0.7855(3) 0.0701(8) Uani 1 1 d . . . . .
H12A H 0.0542 -0.1053 0.8076 0.084 Uiso 1 1 calc R U . . .
H12B H 0.1098 -0.0474 0.7015 0.084 Uiso 1 1 calc R U . . .
C13 C 0.2270(4) -0.1180(4) 0.7998(4) 0.1222(18) Uani 1 1 d . . . . .
H13A H 0.2907 -0.0810 0.7690 0.183 Uiso 1 1 calc R U . . .
H13B H 0.2217 -0.1772 0.7563 0.183 Uiso 1 1 calc R U . . .
H13C H 0.2397 -0.1312 0.8835 0.183 Uiso 1 1 calc R U . . .
C14 C 0.0338(19) 0.2001(11) 0.8728(16) 0.073(5) Uani 0.34(3) 1 d D U P A 1
H14A H 0.0673 0.2341 0.8051 0.088 Uiso 0.34(3) 1 calc R U P A 1
H14B H -0.0493 0.1938 0.8594 0.088 Uiso 0.34(3) 1 calc R U P A 1
C15 C 0.056(3) 0.254(3) 0.986(3) 0.157(11) Uani 0.34(3) 1 d D U P A 1
H15A H 0.0363 0.2139 1.0539 0.235 Uiso 0.34(3) 1 calc R U P A 1
H15B H 0.0090 0.3104 0.9878 0.235 Uiso 0.34(3) 1 calc R U P A 1
H15C H 0.1366 0.2709 0.9906 0.235 Uiso 0.34(3) 1 calc R U P A 1
C14' C 0.0154(7) 0.1913(5) 0.9079(12) 0.070(2) Uani 0.66(3) 1 d D U P A 2
H14C H -0.0317 0.2001 0.8364 0.085 Uiso 0.66(3) 1 calc R U P A 2
H14D H -0.0370 0.1853 0.9759 0.085 Uiso 0.66(3) 1 calc R U P A 2
C15' C 0.0886(9) 0.2771(6) 0.9253(17) 0.121(4) Uani 0.66(3) 1 d D U P A 2
H15D H 0.1267 0.2735 1.0021 0.182 Uiso 0.66(3) 1 calc R U P A 2
H15E H 0.0407 0.3333 0.9225 0.182 Uiso 0.66(3) 1 calc R U P A 2
H15F H 0.1460 0.2802 0.8628 0.182 Uiso 0.66(3) 1 calc R U P A 2
N1 N 0.28393(17) 0.08677(15) 0.97399(17) 0.0444(4) Uani 1 1 d . . . . .
N2 N 0.38219(16) 0.12455(13) 0.93648(16) 0.0425(4) Uani 1 1 d . . . . .
N3 N 0.2829(2) -0.05993(17) 1.4437(2) 0.0608(6) Uani 1 1 d . . . . .
O1 O 0.09591(13) 0.00382(15) 1.06327(14) 0.0572(4) Uani 1 1 d . . . . .
O2 O 0.22003(18) 0.1275(2) 0.73925(18) 0.0831(7) Uani 1 1 d . . . . .
O3 O 0.5539(2) 0.2307(2) 0.7182(2) 0.0868(7) Uani 1 1 d . . . . .
O4 O 0.3701(2) -0.05754(15) 1.50504(19) 0.0720(6) Uani 1 1 d . . . . .
O5 O 0.1933(3) -0.0996(3) 1.4770(2) 0.1122(11) Uani 1 1 d . . . . .

loop_
_atom_site_aniso_label
_atom_site_aniso_U_11
_atom_site_aniso_U_22
_atom_site_aniso_U_33
_atom_site_aniso_U_23
_atom_site_aniso_U_13
_atom_site_aniso_U_12
Sn1 0.03985(10) 0.06927(13) 0.03742(10) 0.00548(7) -0.00287(6) -0.00395(7)
C1 0.0365(10) 0.0607(13) 0.0347(10) 0.0013(9) -0.0013(8) -0.0036(9)
C2 0.0387(10) 0.0492(11) 0.0349(10) 0.0010(8) -0.0006(8) -0.0027(8)
C3 0.0411(11) 0.0562(13) 0.0480(13) 0.0055(10) -0.0041(9) -0.0087(9)
C4 0.0457(12) 0.0605(12) 0.0435(12) 0.0042(10) -0.0114(9) -0.0032(10)
C5 0.0515(12) 0.0576(13) 0.0341(10) 0.0019(9) -0.0022(9) 0.0002(10)
C6 0.0417(11) 0.0716(14) 0.0371(11) 0.0045(10) 0.0030(9) -0.0060(11)
C7 0.0426(11) 0.0491(11) 0.0414(11) 0.0054(9) 0.0047(8) -0.0027(9)
C8 0.0516(13) 0.0588(13) 0.0458(12) 0.0147(10) 0.0014(10) -0.0088(10)
C9 0.0697(17) 0.0761(18) 0.0452(13) 0.0107(12) 0.0001(12) -0.0107(14)
C10 0.0474(13) 0.0560(13) 0.0513(13) 0.0026(10) 0.0071(10) -0.0067(10)
C11 0.0419(12) 0.0690(15) 0.0591(14) -0.0078(12) 0.0059(10) -0.0093(11)
C12 0.0646(18) 0.091(2) 0.0544(16) -0.0104(14) 0.0007(13) 0.0009(15)
C13 0.114(4) 0.150(4) 0.103(3) -0.031(3) -0.015(3) 0.064(3)
C14 0.065(7) 0.083(7) 0.073(8) 0.014(5) 0.015(5) 0.007(5)
C15 0.169(18) 0.126(16) 0.175(17) -0.032(13) -0.020(14) 0.029(13)
C14' 0.055(3) 0.079(4) 0.078(5) 0.010(3) 0.005(3) 0.002(2)
C15' 0.091(5) 0.073(4) 0.199(11) 0.013(5) -0.032(6) -0.008(3)
N1 0.0394(9) 0.0570(10) 0.0368(9) 0.0060(8) 0.0012(7) -0.0050(8)
N2 0.0384(9) 0.0480(9) 0.0411(9) 0.0016(7) 0.0031(7) -0.0023(7)
N3 0.0627(14) 0.0815(15) 0.0382(10) 0.0092(10) -0.0006(10) -0.0054(11)
O1 0.0362(8) 0.0979(14) 0.0373(8) 0.0081(8) -0.0015(6) -0.0153(8)
O2 0.0540(11) 0.145(2) 0.0506(10) 0.0353(12) -0.0083(8) -0.0253(13)
O3 0.0695(13) 0.1274(19) 0.0634(12) 0.0299(13) 0.0024(10) -0.0393(13)
O4 0.0793(15) 0.0897(15) 0.0472(10) 0.0146(9) -0.0203(10) -0.0084(10)
O5 0.0803(17) 0.200(3) 0.0562(13) 0.0467(17) -0.0079(12) -0.041(2)

loop_
_atom_type_symbol
_atom_type_description
_atom_type_scat_dispersion_real
_atom_type_scat_dispersion_imag
_atom_type_scat_source
C C 0.0033 0.0016 'International Tables Vol C Tables 4.2.6.8 and 6.1.1.4'
H H 0.0000 0.0000 'International Tables Vol C Tables 4.2.6.8 and 6.1.1.4'
N N 0.0061 0.0033 'International Tables Vol C Tables 4.2.6.8 and 6.1.1.4'
O O 0.0106 0.0060 'International Tables Vol C Tables 4.2.6.8 and 6.1.1.4'
Sn Sn -0.6537 1.4246 'International Tables Vol C Tables 4.2.6.8 and 6.1.1.4'

loop_
_geom_angle_atom_site_label_1
_geom_angle_atom_site_label_2
_geom_angle_atom_site_label_3
_geom_angle
O1 Sn1 C12 100.89(11)
O1 Sn1 C14' 101.2(4)
C12 Sn1 C14' 141.2(3)
O1 Sn1 C14 113.1(5)
C12 Sn1 C14 136.1(5)
O1 Sn1 N1 75.67(6)
C12 Sn1 N1 109.34(11)
C14' Sn1 N1 106.8(2)
C14 Sn1 N1 105.5(6)
O1 Sn1 O2 151.49(7)
C12 Sn1 O2 84.93(12)
C14' Sn1 O2 90.5(3)
C14 Sn1 O2 78.3(6)
N1 Sn1 O2 76.08(7)
O1 C1 C6 122.1(2)
O1 C1 C2 118.63(19)
C6 C1 C2 119.2(2)
C3 C2 C1 120.0(2)
C3 C2 N1 125.2(2)
C1 C2 N1 114.79(19)
C4 C3 C2 120.3(2)
C4 C3 H3 119.8
C2 C3 H3 119.8
C5 C4 C3 118.3(2)
C5 C4 H4 120.9
C3 C4 H4 120.9
C4 C5 C6 122.7(2)
C4 C5 N3 118.6(2)
C6 C5 N3 118.7(2)
C1 C6 C5 119.5(2)
C1 C6 H6 120.2
C5 C6 H6 120.2
N2 C7 C8 126.2(2)
N2 C7 C10 112.3(2)
C8 C7 C10 121.5(2)
O2 C8 C7 120.6(2)
O2 C8 C9 116.7(2)
C7 C8 C9 122.6(2)
C8 C9 H9A 109.5
C8 C9 H9B 109.5
H9A C9 H9B 109.5
C8 C9 H9C 109.5
H9A C9 H9C 109.5
H9B C9 H9C 109.5
O3 C10 C11 120.4(2)
O3 C10 C7 120.6(2)
C11 C10 C7 118.9(2)
C10 C11 H11A 109.5
C10 C11 H11B 109.5
H11A C11 H11B 109.5
C10 C11 H11C 109.5
H11A C11 H11C 109.5
H11B C11 H11C 109.5
C13 C12 Sn1 113.6(3)
C13 C12 H12A 108.8
Sn1 C12 H12A 108.8
C13 C12 H12B 108.8
Sn1 C12 H12B 108.8
H12A C12 H12B 107.7
C12 C13 H13A 109.5
C12 C13 H13B 109.5
H13A C13 H13B 109.5
C12 C13 H13C 109.5
H13A C13 H13C 109.5
H13B C13 H13C 109.5
C15 C14 Sn1 107.8(15)
C15 C14 H14A 110.1
Sn1 C14 H14A 110.1
C15 C14 H14B 110.1
Sn1 C14 H14B 110.1
H14A C14 H14B 108.5
C14 C15 H15A 109.5
C14 C15 H15B 109.5
H15A C15 H15B 109.5
C14 C15 H15C 109.5
H15A C15 H15C 109.5
H15B C15 H15C 109.5
C15' C14' Sn1 113.9(7)
C15' C14' H14C 108.8
Sn1 C14' H14C 108.8
C15' C14' H14D 108.8
Sn1 C14' H14D 108.8
H14C C14' H14D 107.7
C14' C15' H15D 109.5
C14' C15' H15E 109.5
H15D C15' H15E 109.5
C14' C15' H15F 109.5
H15D C15' H15F 109.5
H15E C15' H15F 109.5
N2 N1 C2 112.69(18)
N2 N1 Sn1 134.19(14)
C2 N1 Sn1 113.12(14)
N1 N2 C7 125.4(2)
O4 N3 O5 122.4(2)
O4 N3 C5 119.5(2)
O5 N3 C5 118.0(2)
C1 O1 Sn1 117.72(13)
C8 O2 Sn1 136.18(17)

loop_
_geom_bond_atom_site_label_1
_geom_bond_atom_site_label_2
_geom_bond_distance
Sn1 O1 2.0968(16)
Sn1 C12 2.110(3)
Sn1 C14' 2.136(7)
Sn1 C14 2.144(13)
Sn1 N1 2.2141(19)
Sn1 O2 2.2815(19)
C1 O1 1.345(3)
C1 C6 1.376(3)
C1 C2 1.407(3)
C2 C3 1.398(3)
C2 N1 1.412(3)
C3 C4 1.384(3)
C3 H3 0.9300
C4 C5 1.376(4)
C4 H4 0.9300
C5 C6 1.379(3)
C5 N3 1.465(3)
C6 H6 0.9300
C7 N2 1.326(3)
C7 C8 1.454(3)
C7 C10 1.497(3)
C8 O2 1.241(3)
C8 C9 1.493(3)
C9 H9A 0.9600
C9 H9B 0.9600
C9 H9C 0.9600
C10 O3 1.212(3)
C10 C11 1.492(4)
C11 H11A 0.9600
C11 H11B 0.9600
C11 H11C 0.9600
C12 C13 1.459(5)
C12 H12A 0.9700
C12 H12B 0.9700
C13 H13A 0.9600
C13 H13B 0.9600
C13 H13C 0.9600
C14 C15 1.489(18)
C14 H14A 0.9700
C14 H14B 0.9700
C15 H15A 0.9600
C15 H15B 0.9600
C15 H15C 0.9600
C14' C15' 1.478(10)
C14' H14C 0.9700
C14' H14D 0.9700
C15' H15D 0.9600
C15' H15E 0.9600
C15' H15F 0.9600
N1 N2 1.315(3)
N3 O4 1.213(3)
N3 O5 1.226(4)

loop_
_geom_torsion_atom_site_label_1
_geom_torsion_atom_site_label_2
_geom_torsion_atom_site_label_3
_geom_torsion_atom_site_label_4
_geom_torsion
O1 C1 C2 C3 -179.8(2)
C6 C1 C2 C3 -1.4(4)
O1 C1 C2 N1 -1.3(3)
C6 C1 C2 N1 177.2(2)
C1 C2 C3 C4 1.0(4)
N1 C2 C3 C4 -177.4(2)
C2 C3 C4 C5 0.8(4)
C3 C4 C5 C6 -2.3(4)
C3 C4 C5 N3 176.7(2)
O1 C1 C6 C5 178.3(2)
C2 C1 C6 C5 -0.1(4)
C4 C5 C6 C1 2.0(4)
N3 C5 C6 C1 -177.0(2)
N2 C7 C8 O2 11.4(4)
C10 C7 C8 O2 -170.1(3)
N2 C7 C8 C9 -166.5(2)
C10 C7 C8 C9 12.0(4)
N2 C7 C10 O3 -176.6(3)
C8 C7 C10 O3 4.7(4)
N2 C7 C10 C11 2.6(3)
C8 C7 C10 C11 -176.1(2)
C3 C2 N1 N2 1.0(3)
C1 C2 N1 N2 -177.5(2)
C3 C2 N1 Sn1 -178.75(18)
C1 C2 N1 Sn1 2.8(2)
C2 N1 N2 C7 176.5(2)
Sn1 N1 N2 C7 -3.8(3)
C8 C7 N2 N1 -2.4(4)
C10 C7 N2 N1 179.0(2)
C4 C5 N3 O4 -2.5(4)
C6 C5 N3 O4 176.6(3)
C4 C5 N3 O5 179.4(3)
C6 C5 N3 O5 -1.5(4)
C6 C1 O1 Sn1 -179.47(19)
C2 C1 O1 Sn1 -1.0(3)
C7 C8 O2 Sn1 -15.1(5)
C9 C8 O2 Sn1 162.9(2)
